data_8100868
loop_
_publ_author_name
'Zheng, Y.-Q.'
'Lin, J.-L.'

_publ_section_title
;
Crystal structure of tricobalt dihydroxide disuccinate decahydrate, 
Co~3~(OH)~2~(C~4~H~4~O~4~)~2~ &#x00B7; 10H~2~O
;
_journal_issue 1
_journal_name_full 'Zeitschrift f\"ur Kristallographie - New Crystal Structures'
_journal_page_first 139
_journal_page_last 140
_journal_volume 216
_journal_year 2001
_chemical_formula_structural 'Co3 (OH)2 (C4 H4 O4)2 . 10H2 O'
_chemical_formula_sum 'C8 H30 Co3 O20'
_chemical_formula_weight 623.11
_space_group_IT_number 12
_symmetry_cell_setting monoclinic
_symmetry_space_group_name_Hall '-C 2y'
_symmetry_space_group_name_H-M 'C 1 2/m 1'
_cell_angle_alpha 90.00
_cell_angle_beta 107.88(3)
_cell_angle_gamma 90.00
_cell_formula_units_Z 2
_cell_length_a 17.167(3)
_cell_length_b 10.022(2)
_cell_length_c 6.4680(13)
_cell_measurement_temperature 293(2)
_cell_volume 1059.1(4)
_diffrn_ambient_temperature 293(2)
_exptl_crystal_density_diffrn 1.954
_cod_original_sg_symbol_H-M 'C 2/m'
_cod_database_code 8100868

loop_
_symmetry_equiv_pos_as_xyz
'x, y, z'
'-x, y, -z'
'x+1/2, y+1/2, z'
'-x+1/2, y+1/2, -z'
'-x, -y, -z'
'x, -y, z'
'-x+1/2, -y+1/2, -z'
'x+1/2, -y+1/2, z'

loop_
_atom_site_label
_atom_site_type_symbol
_atom_site_fract_x
_atom_site_fract_y
_atom_site_fract_z
_atom_site_U_iso_or_equiv
_atom_site_adp_type
_atom_site_occupancy
_atom_site_symmetry_multiplicity
_atom_site_Wyckoff_symbol
_atom_site_calc_flag
_atom_site_refinement_flags
_atom_site_disorder_assembly
_atom_site_disorder_group
Co1 Co 0.0000 0.0000 0.5000 0.0125(2) Uani 1 2 c d S . .
Co2 Co 0.0000 -0.15226(4) 1.0000 0.01366(19) Uani 1 4 g d S . .
O1 O -0.12133(11) -0.1683(2) 0.7745(3) 0.0214(4) Uani 1 8 j d . . .
O2 O -0.08945(11) -0.15171(19) 0.4671(3) 0.0216(4) Uani 1 8 j d . . .
C1 C -0.13799(14) -0.1801(3) 0.5720(4) 0.0160(5) Uani 1 8 j d . . .
C2 C -0.22076(17) -0.2338(4) 0.4390(4) 0.0320(7) Uani 1 8 j d . . .
O3 O 0.03458(14) 0.0000 0.8317(4) 0.0137(5) Uani 1 4 i d S . .
O4 O -0.04091(12) -0.3012(2) 1.1785(3) 0.0227(4) Uani 1 8 j d . . .
O5 O 0.2112(2) 0.0000 1.0431(6) 0.0362(8) Uani 1 4 i d S . .
O6 O -0.1446(2) -0.5000 -0.0453(5) 0.0325(7) Uani 1 4 i d S . .
O7 O -0.0734(3) -0.5000 -0.3784(7) 0.0488(9) Uani 1 4 i d S . .
HAC2 H -0.2423 -0.1799 0.3118 0.050 Uiso 1 8 j d . . .
HBC2 H -0.2141 -0.3302 0.3845 0.050 Uiso 1 8 j d . . .
HO3 H 0.0821 0.0000 0.8427 0.050 Uiso 1 4 i d S . .
HAO4 H -0.0592 -0.2639 1.2775 0.050 Uiso 1 8 j d . . .
HBO4 H -0.0649 -0.2616 1.0584 0.050 Uiso 1 8 j d . . .
HO5 H 0.1924 0.0658 1.1168 0.050 Uiso 1 8 j d . . .
HO6 H -0.1280 -0.4317 0.0405 0.050 Uiso 1 8 j d . . .
HO7 H -0.0384 -0.4380 -0.3597 0.050 Uiso 1 8 j d . . .

loop_
_atom_site_aniso_label
_atom_site_aniso_U_11
_atom_site_aniso_U_22
_atom_site_aniso_U_33
_atom_site_aniso_U_23
_atom_site_aniso_U_13
_atom_site_aniso_U_12
Co1 0.0112(3) 0.0166(3) 0.0087(3) 0.000 0.0018(2) 0.000
Co2 0.0135(3) 0.0158(3) 0.0107(3) 0.000 0.00225(18) 0.000
O1 0.0157(8) 0.0329(10) 0.0139(8) -0.0034(7) 0.0021(7) -0.0042(7)
O2 0.0188(9) 0.0279(11) 0.0193(9) -0.0028(7) 0.0077(7) -0.0077(7)
C1 0.0130(11) 0.0192(11) 0.0140(11) 0.0009(9) 0.0016(8) -0.0024(9)
C2 0.0191(13) 0.056(2) 0.0172(12) -0.0021(13) 0.0010(10) -0.0156(13)
O3 0.0117(11) 0.0183(12) 0.0100(10) 0.000 0.0015(8) 0.000
O4 0.0294(10) 0.0217(10) 0.0176(9) 0.0013(7) 0.0081(7) -0.0042(8)
O5 0.0267(16) 0.046(2) 0.0395(18) 0.000 0.0149(14) 0.000
O6 0.0317(16) 0.0252(15) 0.0395(18) 0.000 0.0095(13) 0.000
O7 0.046(2) 0.051(2) 0.046(2) 0.000 0.0089(18) 0.000

loop_
_geom_bond_atom_site_label_1
_geom_bond_atom_site_label_2
_geom_bond_distance
_geom_bond_site_symmetry_2
_geom_bond_publ_flag
Co1 O3 2.043(2) 5_556 ?
Co1 O3 2.043(2) . ?
Co1 O2 2.1247(18) . ?
Co1 O2 2.1247(18) 6 ?
Co1 O2 2.1247(18) 5_556 ?
Co1 O2 2.1247(18) 2_556 ?
Co2 O3 2.0644(16) 5_557 ?
Co2 O3 2.0644(16) . ?
Co2 O4 2.1338(19) . ?
Co2 O4 2.1338(19) 2_557 ?
Co2 O1 2.151(2) . ?
Co2 O1 2.151(2) 2_557 ?
Co2 HBO4 1.6862 . ?
O1 C1 1.258(3) . ?
O2 C1 1.258(3) . ?
C1 C2 1.516(3) . ?
C2 C2 1.490(5) 7_446 ?
C2 HAC2 0.9586 . ?
C2 HBC2 1.0466 . ?
O3 Co2 2.0644(16) 5_557 ?
O3 HO3 0.7969 . ?
O4 HAO4 0.8785 . ?
O4 HBO4 0.8569 . ?
O5 HO5 0.9275 . ?
O6 HO6 0.8721 . ?
O7 HO7 0.8473 . ?
